data_1519124
loop_
_publ_author_name
'Baker, P'
'Hursthouse, Michael B.'

_publ_section_title
;
 C11H6S2N4O3W
;
_journal_name_full 'Crystal Structure Report Archive'
_journal_page_first 1019
_journal_year 1993
_chemical_formula_sum 'C11 H6 N4 O3 S2 W'
_chemical_formula_weight 490.17
_space_group_IT_number 14
_symmetry_cell_setting monoclinic
_symmetry_space_group_name_Hall '-P 2ybc'
_symmetry_space_group_name_H-M 'P 1 21/c 1'
_atom_sites_solution_hydrogens geom
_atom_sites_solution_primary direct
_atom_sites_solution_secondary difmap
_cell_angle_alpha 90.00
_cell_angle_beta 111.423(10)
_cell_angle_gamma 90.00
_cell_formula_units_Z 4
_cell_length_a 9.896(4)
_cell_length_b 13.4790(15)
_cell_length_c 11.6350(7)
_cell_measurement_temperature 293(2)
_cell_volume 1444.7(6)
_computing_cell_refinement REFINE
_computing_data_collection 'MADNES (Pflugrath & Messerschmidt, 1989)'
_computing_data_reduction 'ABSURD (Karaulov, 1992)'
_computing_publication_material SHELXL97
_computing_structure_refinement 'SHELXL97 (Sheldrick, 2008)'
_computing_structure_solution 'SIR92 (Altomare, Cascarano, Giacovazzo & Guagliardi, 1993)'
_diffrn_ambient_temperature 293(2)
_diffrn_measured_fraction_theta_full 0.983
_diffrn_measured_fraction_theta_max 0.983
_diffrn_measurement_device_type 'Delft instruments FAST area detector'
_diffrn_measurement_method 'Intensity measurements as described by Darr, Drake, Hursthouse & Malik (1993)'
_diffrn_radiation_monochromator graphite
_diffrn_radiation_source 'rotating anode generator'
_diffrn_radiation_type MoK\a
_diffrn_radiation_wavelength 0.71069
_diffrn_reflns_av_R_equivalents 0.1082
_diffrn_reflns_av_sigmaI/netI 0.1632
_diffrn_reflns_limit_h_max 9
_diffrn_reflns_limit_h_min -11
_diffrn_reflns_limit_k_max 15
_diffrn_reflns_limit_k_min -15
_diffrn_reflns_limit_l_max 12
_diffrn_reflns_limit_l_min -13
_diffrn_reflns_number 5452
_diffrn_reflns_theta_full 24.71
_diffrn_reflns_theta_max 24.71
_diffrn_reflns_theta_min 3.71
_exptl_absorpt_coefficient_mu 8.298
_exptl_absorpt_correction_type none
_exptl_crystal_colour unk
_exptl_crystal_density_diffrn 2.254
_exptl_crystal_density_method 'not measured'
_exptl_crystal_description unk
_exptl_crystal_F_000 920
_exptl_crystal_size_max 0.2
_exptl_crystal_size_mid 0.2
_exptl_crystal_size_min 0.2
_refine_diff_density_max 2.663
_refine_diff_density_min -5.455
_refine_diff_density_rms 0.432
_refine_ls_extinction_method none
_refine_ls_goodness_of_fit_ref 0.995
_refine_ls_hydrogen_treatment constr
_refine_ls_matrix_type full
_refine_ls_number_parameters 166
_refine_ls_number_reflns 2424
_refine_ls_number_restraints 0
_refine_ls_restrained_S_all 0.995
_refine_ls_R_factor_all 0.0832
_refine_ls_R_factor_gt 0.0778
_refine_ls_shift/su_max 0.000
_refine_ls_shift/su_mean 0.000
_refine_ls_structure_factor_coef Fsqd
_refine_ls_weighting_details 'calc w=1/[\s^2^(Fo^2^)+(0.0825P)^2^+0.0000P] where P=(Fo^2^+2Fc^2^)/3'
_refine_ls_weighting_scheme calc
_refine_ls_wR_factor_gt 0.2017
_refine_ls_wR_factor_ref 0.2078
_reflns_number_gt 2006
_reflns_number_total 2424
_reflns_threshold_expression >2\s(I)
_cod_data_source_file eCrystal-1019.cif
_cod_data_source_block s80
_cod_depositor_comments
;
Citation :
Baker, P and Hursthouse, Michael B. (1993) 
University of Southampton, Crystal Structure Report Archive. 
(doi:10.5258/ecrystals/1019)

http://ecrystals.chem.soton.ac.uk/1019/
;
_cod_original_cell_volume 1444.7(7)
_cod_original_sg_symbol_H-M P2(1)/c
_cod_database_code 1519124

loop_
_symmetry_equiv_pos_as_xyz
'x, y, z'
'-x, y+1/2, -z+1/2'
'-x, -y, -z'
'x, -y-1/2, z-1/2'

loop_
_atom_site_label
_atom_site_type_symbol
_atom_site_fract_x
_atom_site_fract_y
_atom_site_fract_z
_atom_site_U_iso_or_equiv
_atom_site_adp_type
_atom_site_occupancy
_atom_site_symmetry_multiplicity
_atom_site_calc_flag
_atom_site_refinement_flags
_atom_site_disorder_assembly
_atom_site_disorder_group
W1 W 0.19703(6) 0.18169(4) 0.26748(6) 0.0295(3) Uani 1 1 d . . .
S1 S 0.0316(5) 0.1482(3) 0.0477(4) 0.0432(10) Uani 1 1 d . . .
S2 S 0.2644(5) 0.1265(3) 0.4870(3) 0.0393(9) Uani 1 1 d . . .
O1 O 0.0300(14) 0.3837(9) 0.1913(15) 0.065(4) Uani 1 1 d . . .
O2 O 0.4334(18) 0.3409(11) 0.3974(18) 0.094(6) Uani 1 1 d . . .
O3 O 0.428(2) 0.1670(15) 0.145(3) 0.127(10) Uani 1 1 d . . .
N1 N -0.0184(7) 0.1277(6) 0.2449(6) 0.028(2) Uani 1 1 d G . .
C1 C -0.0783(8) 0.1164(6) 0.1174(6) 0.031(3) Uani 1 1 d G . .
N2 N -0.2204(9) 0.0832(7) 0.0614(6) 0.038(3) Uani 1 1 d G . .
C2 C -0.3025(7) 0.0614(7) 0.1328(8) 0.042(4) Uani 1 1 d G . .
H2 H -0.3976 0.0392 0.0953 0.051 Uiso 1 1 calc R . .
C3 C -0.2426(9) 0.0728(7) 0.2603(8) 0.044(4) Uani 1 1 d G . .
H3 H -0.2976 0.0582 0.3081 0.052 Uiso 1 1 calc R . .
C4 C -0.1005(9) 0.1059(7) 0.3163(5) 0.032(3) Uani 1 1 d G . .
H4 H -0.0605 0.1135 0.4016 0.039 Uiso 1 1 calc R . .
N3 N 0.2565(10) 0.0267(5) 0.3023(7) 0.030(3) Uani 1 1 d G . .
C5 C 0.2852(10) 0.0183(5) 0.4282(7) 0.028(3) Uani 1 1 d G . .
N4 N 0.3265(11) -0.0727(6) 0.4869(6) 0.045(3) Uani 1 1 d G . .
C6 C 0.3389(12) -0.1552(5) 0.4198(9) 0.052(5) Uani 1 1 d G . .
H6 H 0.3665 -0.2160 0.4591 0.063 Uiso 1 1 calc R . .
C7 C 0.3102(12) -0.1467(5) 0.2940(9) 0.044(4) Uani 1 1 d G . .
H7 H 0.3185 -0.2020 0.2491 0.053 Uiso 1 1 calc R . .
C8 C 0.2690(11) -0.0558(6) 0.2353(6) 0.035(3) Uani 1 1 d G . .
H8 H 0.2497 -0.0502 0.1511 0.042 Uiso 1 1 calc R . .
C9 C 0.0917(19) 0.3129(12) 0.2181(19) 0.046(5) Uani 1 1 d . . .
C10 C 0.3448(19) 0.2780(13) 0.3493(18) 0.056(5) Uani 1 1 d . . .
C11 C 0.349(2) 0.1785(13) 0.194(2) 0.061(7) Uani 1 1 d . . .

loop_
_atom_site_aniso_label
_atom_site_aniso_U_11
_atom_site_aniso_U_22
_atom_site_aniso_U_33
_atom_site_aniso_U_23
_atom_site_aniso_U_13
_atom_site_aniso_U_12
W1 0.0333(5) 0.0126(4) 0.0388(5) 0.00503(18) 0.0087(3) -0.00080(19)
S1 0.048(2) 0.050(2) 0.033(2) 0.0094(19) 0.0180(18) -0.001(2)
S2 0.055(3) 0.0270(19) 0.030(2) -0.0099(14) 0.0079(17) 0.0029(16)
O1 0.048(8) 0.022(6) 0.116(12) 0.023(7) 0.017(7) 0.012(6)
O2 0.077(11) 0.037(7) 0.120(15) 0.003(9) -0.022(10) -0.029(8)
O3 0.070(12) 0.118(16) 0.23(3) 0.110(16) 0.093(16) 0.052(11)
N1 0.040(7) 0.008(5) 0.034(7) 0.003(4) 0.012(5) 0.002(4)
C1 0.042(9) 0.013(6) 0.033(8) 0.002(5) 0.008(6) 0.006(6)
N2 0.041(7) 0.029(7) 0.035(7) -0.007(5) 0.005(6) -0.006(6)
C2 0.035(9) 0.026(8) 0.066(12) -0.008(7) 0.019(8) 0.001(7)
C3 0.032(8) 0.035(9) 0.066(12) 0.016(8) 0.020(8) 0.001(7)
C4 0.051(9) 0.033(8) 0.018(7) 0.004(6) 0.018(6) 0.009(7)
N3 0.043(7) 0.014(5) 0.029(6) -0.001(5) 0.008(5) 0.001(5)
C5 0.035(8) 0.013(6) 0.036(8) 0.003(5) 0.012(6) 0.002(5)
N4 0.051(8) 0.031(7) 0.048(8) 0.012(6) 0.012(6) 0.003(6)
C6 0.051(11) 0.027(8) 0.075(14) 0.009(9) 0.018(9) 0.006(8)
C7 0.042(9) 0.033(9) 0.052(11) -0.012(8) 0.010(8) 0.007(7)
C8 0.045(9) 0.022(7) 0.039(9) -0.015(6) 0.016(7) 0.003(6)
C9 0.027(9) 0.038(10) 0.067(13) 0.004(7) 0.011(8) -0.014(7)
C10 0.041(10) 0.030(9) 0.072(12) 0.023(9) -0.007(8) 0.007(8)
C11 0.046(12) 0.044(12) 0.116(19) 0.042(10) 0.056(13) 0.018(8)

loop_
_atom_type_symbol
_atom_type_description
_atom_type_scat_dispersion_real
_atom_type_scat_dispersion_imag
_atom_type_scat_source
C C 0.0033 0.0016 'International Tables Vol C Tables 4.2.6.8 and 6.1.1.4'
H H 0.0000 0.0000 'International Tables Vol C Tables 4.2.6.8 and 6.1.1.4'
S S 0.1246 0.1234 'International Tables Vol C Tables 4.2.6.8 and 6.1.1.4'
N N 0.0061 0.0033 'International Tables Vol C Tables 4.2.6.8 and 6.1.1.4'
O O 0.0106 0.0060 'International Tables Vol C Tables 4.2.6.8 and 6.1.1.4'
W W -0.8490 6.8722 'International Tables Vol C Tables 4.2.6.8 and 6.1.1.4'

loop_
_geom_angle_atom_site_label_1
_geom_angle_atom_site_label_2
_geom_angle_atom_site_label_3
_geom_angle
_geom_angle_site_symmetry_1
_geom_angle_site_symmetry_3
C10 W1 C11 70.8(10) . .
C10 W1 C9 76.8(6) . .
C11 W1 C9 106.8(7) . .
C10 W1 N3 116.8(5) . .
C11 W1 N3 82.1(5) . .
C9 W1 N3 166.0(5) . .
C10 W1 N1 144.9(7) . .
C11 W1 N1 143.5(8) . .
C9 W1 N1 83.0(5) . .
N3 W1 N1 83.5(3) . .
C10 W1 S2 79.9(6) . .
C11 W1 S2 118.2(7) . .
C9 W1 S2 117.7(6) . .
N3 W1 S2 64.6(2) . .
N1 W1 S2 84.7(2) . .
C10 W1 S1 135.7(6) . .
C11 W1 S1 82.6(8) . .
C9 W1 S1 78.0(6) . .
N3 W1 S1 92.8(2) . .
N1 W1 S1 64.7(2) . .
S2 W1 S1 144.36(14) . .
C1 S1 W1 81.2(3) . .
C5 S2 W1 82.4(3) . .
C1 N1 C4 120.0 . .
C1 N1 W1 100.5(4) . .
C4 N1 W1 139.4(4) . .
N2 C1 N1 120.0 . .
N2 C1 S1 126.5(5) . .
N1 C1 S1 113.5(5) . .
C2 N2 C1 120.0 . .
C3 C2 N2 120.0 . .
C3 C2 H2 120.0 . .
N2 C2 H2 120.0 . .
C2 C3 C4 120.0 . .
C2 C3 H3 120.0 . .
C4 C3 H3 120.0 . .
C3 C4 N1 120.0 . .
C3 C4 H4 120.0 . .
N1 C4 H4 120.0 . .
C5 N3 C8 120.0 . .
C5 N3 W1 102.3(4) . .
C8 N3 W1 137.7(4) . .
N4 C5 N3 120.0 . .
N4 C5 S2 129.2(5) . .
N3 C5 S2 110.8(5) . .
C5 N4 C6 120.0 . .
N4 C6 C7 120.0 . .
N4 C6 H6 120.0 . .
C7 C6 H6 120.0 . .
C8 C7 C6 120.0 . .
C8 C7 H7 120.0 . .
C6 C7 H7 120.0 . .
C7 C8 N3 120.0 . .
C7 C8 H8 120.0 . .
N3 C8 H8 120.0 . .
O1 C9 W1 177.8(15) . .
O2 C10 W1 177.4(15) . .
O3 C11 W1 172(2) . .

loop_
_geom_bond_atom_site_label_1
_geom_bond_atom_site_label_2
_geom_bond_distance
_geom_bond_site_symmetry_2
W1 C10 1.927(18) .
W1 C11 1.988(18) .
W1 C9 2.027(17) .
W1 N3 2.168(6) .
W1 N1 2.175(6) .
W1 S2 2.505(4) .
W1 S1 2.523(4) .
S1 C1 1.633(7) .
S2 C5 1.656(7) .
O1 C9 1.11(2) .
O2 C10 1.20(2) .
O3 C11 1.13(3) .
N1 C1 1.3900 .
N1 C4 1.3900 .
C1 N2 1.3900 .
N2 C2 1.3900 .
C2 C3 1.3900 .
C2 H2 0.9300 .
C3 C4 1.3900 .
C3 H3 0.9300 .
C4 H4 0.9300 .
N3 C5 1.3900 .
N3 C8 1.3900 .
C5 N4 1.3900 .
N4 C6 1.3900 .
C6 C7 1.3900 .
C6 H6 0.9300 .
C7 C8 1.3900 .
C7 H7 0.9300 .
C8 H8 0.9300 .
